data_4302116
loop_
_publ_author_name
'Li Wang'
'Wei You'
'Wei Huang'
'Cheng Wang'
'Xiao-Zeng You'

_publ_section_title
;
Alteration of Molecular Conformations, Coordination Modes, and
Architectures for a Novel 3,8-Diimidazol-1,10-phenanthroline Compound in
the Construction of Cadmium(II) and Zinc(II) Homochiral Coordination
Polymers Involving an Auxiliary Chiral Camphorate Ligand
;
_journal_name_full 'Inorganic Chemistry'
_journal_page_first 4295
_journal_page_last 4305
_journal_paper_doi 10.1021/ic802445q
_journal_volume 48
_journal_year 2009
_chemical_formula_moiety 'C18 H12 N6'
_chemical_formula_sum 'C18 H12 N6'
_chemical_formula_weight 312.34
_chemical_name_systematic
; 
 ? 
;
_space_group_IT_number 14
_symmetry_cell_setting monoclinic
_symmetry_space_group_name_Hall '-P 2ybc'
_symmetry_space_group_name_H-M 'P 1 21/c 1'
_atom_sites_solution_hydrogens geom
_atom_sites_solution_primary direct
_atom_sites_solution_secondary difmap
_audit_creation_method SHELXL-97
_cell_angle_alpha 90.00
_cell_angle_beta 91.210(3)
_cell_angle_gamma 90.00
_cell_formula_units_Z 4
_cell_length_a 11.1072(12)
_cell_length_b 9.4637(10)
_cell_length_c 13.3060(13)
_cell_measurement_reflns_used 5874
_cell_measurement_temperature 273(2)
_cell_measurement_theta_max 28.32
_cell_measurement_theta_min 2.64
_cell_volume 1398.4(3)
_computing_cell_refinement SMART
_computing_data_collection 'SMART (Bruker, 2000)'
_computing_data_reduction 'SAINT (Bruker, 2000)'
_computing_molecular_graphics SHELXTL
_computing_publication_material SHELXTL
_computing_structure_refinement SHELXTL
_computing_structure_solution 'SHELXTL (Bruker, 2000)'
_diffrn_ambient_temperature 273(2)
_diffrn_measured_fraction_theta_full 0.998
_diffrn_measured_fraction_theta_max 0.998
_diffrn_measurement_device_type 'Bruker SMART 1K CCD area detector'
_diffrn_measurement_method '\f and \w scans'
_diffrn_radiation_monochromator graphite
_diffrn_radiation_source 'fine-focus sealed tube'
_diffrn_radiation_type MoK\a
_diffrn_radiation_wavelength 0.71073
_diffrn_reflns_av_R_equivalents 0.0506
_diffrn_reflns_av_sigmaI/netI 0.0281
_diffrn_reflns_limit_h_max 13
_diffrn_reflns_limit_h_min -10
_diffrn_reflns_limit_k_max 11
_diffrn_reflns_limit_k_min -11
_diffrn_reflns_limit_l_max 15
_diffrn_reflns_limit_l_min -15
_diffrn_reflns_number 6921
_diffrn_reflns_theta_full 25.01
_diffrn_reflns_theta_max 25.01
_diffrn_reflns_theta_min 2.64
_exptl_absorpt_coefficient_mu 0.095
_exptl_absorpt_correction_T_max 0.9926
_exptl_absorpt_correction_T_min 0.9867
_exptl_absorpt_correction_type multi-scan
_exptl_absorpt_process_details 'SADABS (Bruker, 2000)'
_exptl_crystal_colour yellow
_exptl_crystal_density_diffrn 1.484
_exptl_crystal_density_method 'not measured'
_exptl_crystal_description block
_exptl_crystal_F_000 648
_exptl_crystal_size_max 0.12
_exptl_crystal_size_mid 0.10
_exptl_crystal_size_min 0.10
_refine_diff_density_max 0.272
_refine_diff_density_min -0.226
_refine_diff_density_rms 0.057
_refine_ls_extinction_method none
_refine_ls_goodness_of_fit_ref 1.059
_refine_ls_hydrogen_treatment constr
_refine_ls_matrix_type full
_refine_ls_number_parameters 217
_refine_ls_number_reflns 2465
_refine_ls_number_restraints 0
_refine_ls_restrained_S_all 1.059
_refine_ls_R_factor_all 0.0749
_refine_ls_R_factor_gt 0.0696
_refine_ls_shift/su_max 0.000
_refine_ls_shift/su_mean 0.000
_refine_ls_structure_factor_coef Fsqd
_refine_ls_weighting_details 'calc w=1/[\s^2^(Fo^2^)+(0.0367P)^2^+1.7572P] where P=(Fo^2^+2Fc^2^)/3'
_refine_ls_weighting_scheme calc
_refine_ls_wR_factor_gt 0.1434
_refine_ls_wR_factor_ref 0.1463
_reflns_number_gt 2290
_reflns_number_total 2465
_reflns_threshold_expression >2sigma(I)
_cod_data_source_file ic802445q_si_002.cif
_cod_data_source_block 80108dm
_cod_original_sg_symbol_H-M 'P 21/c'
_cod_database_code 4302116

loop_
_symmetry_equiv_pos_as_xyz
'x, y, z'
'-x, y+1/2, -z+1/2'
'-x, -y, -z'
'x, -y-1/2, z-1/2'

loop_
_atom_site_label
_atom_site_type_symbol
_atom_site_fract_x
_atom_site_fract_y
_atom_site_fract_z
_atom_site_U_iso_or_equiv
_atom_site_adp_type
_atom_site_occupancy
_atom_site_symmetry_multiplicity
_atom_site_calc_flag
_atom_site_refinement_flags
_atom_site_disorder_assembly
_atom_site_disorder_group
C1 C 0.1187(2) 0.1464(3) 0.20655(19) 0.0394(6) Uani 1 1 d . . .
H1 H 0.0964 0.0625 0.1749 0.047 Uiso 1 1 calc R . .
C2 C 0.0781(2) 0.2737(3) 0.16464(18) 0.0342(6) Uani 1 1 d . . .
C3 C 0.1118(2) 0.3977(3) 0.20907(18) 0.0358(6) Uani 1 1 d . . .
H3 H 0.0867 0.4835 0.1817 0.043 Uiso 1 1 calc R . .
C4 C 0.1847(2) 0.3947(3) 0.29645(18) 0.0328(5) Uani 1 1 d . . .
C5 C 0.2219(2) 0.5219(3) 0.34677(19) 0.0378(6) Uani 1 1 d . . .
H5 H 0.1983 0.6091 0.3208 0.045 Uiso 1 1 calc R . .
C6 C 0.2908(2) 0.5164(3) 0.43135(19) 0.0375(6) Uani 1 1 d . . .
H6 H 0.3144 0.5998 0.4630 0.045 Uiso 1 1 calc R . .
C7 C 0.3280(2) 0.3835(2) 0.47282(18) 0.0312(5) Uani 1 1 d . . .
C8 C 0.4027(2) 0.3758(3) 0.55903(18) 0.0343(6) Uani 1 1 d . . .
H8 H 0.4281 0.4578 0.5916 0.041 Uiso 1 1 calc R . .
C9 C 0.4375(2) 0.2466(3) 0.59452(18) 0.0327(5) Uani 1 1 d . . .
C10 C 0.3944(2) 0.1251(3) 0.54573(18) 0.0365(6) Uani 1 1 d . . .
H10 H 0.4160 0.0375 0.5723 0.044 Uiso 1 1 calc R . .
C11 C 0.2929(2) 0.2559(2) 0.42634(18) 0.0309(5) Uani 1 1 d . . .
C12 C 0.2195(2) 0.2613(2) 0.33467(17) 0.0309(5) Uani 1 1 d . . .
C13 C 0.0059(2) 0.1798(3) 0.0003(2) 0.0438(6) Uani 1 1 d . . .
H13 H 0.0634 0.1088 -0.0045 0.053 Uiso 1 1 calc R . .
C14 C -0.1419(2) 0.3149(3) -0.0314(2) 0.0459(7) Uani 1 1 d . . .
H14 H -0.2086 0.3550 -0.0637 0.055 Uiso 1 1 calc R . .
C15 C -0.0944(2) 0.3609(3) 0.0569(2) 0.0419(6) Uani 1 1 d . . .
H15 H -0.1205 0.4365 0.0955 0.050 Uiso 1 1 calc R . .
C16 C 0.5109(2) 0.3115(3) 0.76547(19) 0.0429(6) Uani 1 1 d . . .
H16 H 0.4521 0.3789 0.7775 0.051 Uiso 1 1 calc R . .
C17 C 0.6636(2) 0.1779(3) 0.7819(2) 0.0424(6) Uani 1 1 d . . .
H17 H 0.7323 0.1352 0.8092 0.051 Uiso 1 1 calc R . .
C18 C 0.6152(2) 0.1475(3) 0.69082(19) 0.0373(6) Uani 1 1 d . . .
H18 H 0.6429 0.0818 0.6448 0.045 Uiso 1 1 calc R . .
N1 N 0.18744(19) 0.1393(2) 0.28936(16) 0.0376(5) Uani 1 1 d . . .
N2 N 0.32487(19) 0.1281(2) 0.46399(15) 0.0360(5) Uani 1 1 d . . .
N3 N 0.00128(18) 0.2715(2) 0.07778(15) 0.0354(5) Uani 1 1 d . . .
N4 N -0.0792(2) 0.2017(3) -0.06733(17) 0.0495(6) Uani 1 1 d . . .
N5 N 0.51612(17) 0.2343(2) 0.68000(15) 0.0338(5) Uani 1 1 d . . .
N6 N 0.5982(2) 0.2801(3) 0.82910(17) 0.0491(6) Uani 1 1 d . . .

loop_
_atom_site_aniso_label
_atom_site_aniso_U_11
_atom_site_aniso_U_22
_atom_site_aniso_U_33
_atom_site_aniso_U_23
_atom_site_aniso_U_13
_atom_site_aniso_U_12
C1 0.0421(14) 0.0375(14) 0.0382(14) -0.0025(11) -0.0086(11) 0.0002(11)
C2 0.0297(12) 0.0432(14) 0.0298(12) 0.0020(11) -0.0010(10) -0.0002(11)
C3 0.0366(13) 0.0349(13) 0.0357(13) 0.0078(11) -0.0028(10) 0.0018(11)
C4 0.0310(12) 0.0326(12) 0.0349(13) 0.0036(10) 0.0015(10) -0.0006(10)
C5 0.0410(14) 0.0275(12) 0.0447(15) 0.0050(11) -0.0012(11) -0.0004(11)
C6 0.0349(13) 0.0308(13) 0.0467(15) -0.0028(11) -0.0016(11) -0.0024(10)
C7 0.0267(12) 0.0303(12) 0.0364(13) -0.0016(10) 0.0008(10) 0.0008(9)
C8 0.0323(13) 0.0327(13) 0.0379(13) -0.0063(10) 0.0004(10) -0.0025(10)
C9 0.0301(12) 0.0366(13) 0.0314(12) -0.0022(10) -0.0013(10) 0.0005(10)
C10 0.0405(14) 0.0317(13) 0.0371(14) 0.0022(11) -0.0050(11) 0.0032(11)
C11 0.0297(12) 0.0303(12) 0.0325(13) -0.0004(10) -0.0008(10) 0.0009(10)
C12 0.0294(12) 0.0315(12) 0.0317(13) 0.0009(10) -0.0006(10) -0.0007(10)
C13 0.0373(13) 0.0542(17) 0.0399(14) -0.0063(13) 0.0020(11) 0.0023(13)
C14 0.0402(14) 0.0517(17) 0.0453(16) 0.0109(13) -0.0113(12) -0.0033(13)
C15 0.0397(14) 0.0394(14) 0.0462(15) 0.0047(12) -0.0052(12) 0.0027(12)
C16 0.0433(14) 0.0476(15) 0.0376(14) -0.0089(12) -0.0028(11) 0.0051(12)
C17 0.0404(14) 0.0391(14) 0.0472(15) 0.0036(12) -0.0114(12) -0.0005(12)
C18 0.0375(13) 0.0317(13) 0.0426(14) -0.0019(11) -0.0030(11) 0.0030(11)
N1 0.0429(12) 0.0317(11) 0.0379(11) -0.0026(9) -0.0090(9) 0.0020(9)
N2 0.0408(12) 0.0305(11) 0.0362(11) -0.0011(9) -0.0085(9) 0.0015(9)
N3 0.0322(10) 0.0402(12) 0.0336(11) 0.0030(9) -0.0039(8) 0.0017(9)
N4 0.0411(12) 0.0664(16) 0.0406(13) -0.0046(12) -0.0080(10) -0.0019(12)
N5 0.0320(10) 0.0366(11) 0.0327(11) -0.0033(9) -0.0040(8) 0.0001(9)
N6 0.0494(13) 0.0596(15) 0.0378(12) -0.0057(11) -0.0108(10) 0.0016(12)

loop_
_atom_type_symbol
_atom_type_description
_atom_type_scat_dispersion_real
_atom_type_scat_dispersion_imag
_atom_type_scat_source
C C 0.0033 0.0016 'International Tables Vol C Tables 4.2.6.8 and 6.1.1.4'
H H 0.0000 0.0000 'International Tables Vol C Tables 4.2.6.8 and 6.1.1.4'
N N 0.0061 0.0033 'International Tables Vol C Tables 4.2.6.8 and 6.1.1.4'

loop_
_geom_angle_atom_site_label_1
_geom_angle_atom_site_label_2
_geom_angle_atom_site_label_3
_geom_angle
_geom_angle_site_symmetry_1
_geom_angle_site_symmetry_3
_geom_angle_publ_flag
N1 C1 C2 123.3(2) . . ?
N1 C1 H1 118.4 . . ?
C2 C1 H1 118.4 . . ?
C3 C2 C1 119.1(2) . . ?
C3 C2 N3 121.3(2) . . ?
C1 C2 N3 119.6(2) . . ?
C2 C3 C4 119.4(2) . . ?
C2 C3 H3 120.3 . . ?
C4 C3 H3 120.3 . . ?
C3 C4 C12 117.7(2) . . ?
C3 C4 C5 121.7(2) . . ?
C12 C4 C5 120.6(2) . . ?
C6 C5 C4 120.7(2) . . ?
C6 C5 H5 119.7 . . ?
C4 C5 H5 119.7 . . ?
C5 C6 C7 120.7(2) . . ?
C5 C6 H6 119.7 . . ?
C7 C6 H6 119.7 . . ?
C8 C7 C11 117.9(2) . . ?
C8 C7 C6 121.5(2) . . ?
C11 C7 C6 120.6(2) . . ?
C9 C8 C7 119.2(2) . . ?
C9 C8 H8 120.4 . . ?
C7 C8 H8 120.4 . . ?
C8 C9 C10 119.0(2) . . ?
C8 C9 N5 121.0(2) . . ?
C10 C9 N5 120.1(2) . . ?
N2 C10 C9 123.5(2) . . ?
N2 C10 H10 118.2 . . ?
C9 C10 H10 118.2 . . ?
N2 C11 C7 122.4(2) . . ?
N2 C11 C12 118.7(2) . . ?
C7 C11 C12 118.9(2) . . ?
N1 C12 C4 122.5(2) . . ?
N1 C12 C11 118.9(2) . . ?
C4 C12 C11 118.5(2) . . ?
N4 C13 N3 112.6(2) . . ?
N4 C13 H13 123.7 . . ?
N3 C13 H13 123.7 . . ?
C15 C14 N4 111.3(2) . . ?
C15 C14 H14 124.3 . . ?
N4 C14 H14 124.3 . . ?
C14 C15 N3 105.2(2) . . ?
C14 C15 H15 127.4 . . ?
N3 C15 H15 127.4 . . ?
N6 C16 N5 112.2(2) . . ?
N6 C16 H16 123.9 . . ?
N5 C16 H16 123.9 . . ?
C18 C17 N6 111.0(2) . . ?
C18 C17 H17 124.5 . . ?
N6 C17 H17 124.5 . . ?
C17 C18 N5 105.6(2) . . ?
C17 C18 H18 127.2 . . ?
N5 C18 H18 127.2 . . ?
C1 N1 C12 118.0(2) . . ?
C10 N2 C11 117.9(2) . . ?
C13 N3 C15 106.4(2) . . ?
C13 N3 C2 126.8(2) . . ?
C15 N3 C2 126.9(2) . . ?
C13 N4 C14 104.4(2) . . ?
C16 N5 C18 106.4(2) . . ?
C16 N5 C9 126.2(2) . . ?
C18 N5 C9 127.4(2) . . ?
C16 N6 C17 104.9(2) . . ?

loop_
_geom_bond_atom_site_label_1
_geom_bond_atom_site_label_2
_geom_bond_distance
_geom_bond_site_symmetry_2
_geom_bond_publ_flag
C1 N1 1.329(3) . ?
C1 C2 1.398(3) . ?
C1 H1 0.9300 . ?
C2 C3 1.363(3) . ?
C2 N3 1.422(3) . ?
C3 C4 1.403(3) . ?
C3 H3 0.9300 . ?
C4 C12 1.412(3) . ?
C4 C5 1.434(3) . ?
C5 C6 1.348(3) . ?
C5 H5 0.9300 . ?
C6 C7 1.430(3) . ?
C6 H6 0.9300 . ?
C7 C8 1.403(3) . ?
C7 C11 1.409(3) . ?
C8 C9 1.364(3) . ?
C8 H8 0.9300 . ?
C9 C10 1.400(3) . ?
C9 N5 1.424(3) . ?
C10 N2 1.321(3) . ?
C10 H10 0.9300 . ?
C11 N2 1.354(3) . ?
C11 C12 1.454(3) . ?
C12 N1 1.346(3) . ?
C13 N4 1.308(3) . ?
C13 N3 1.350(3) . ?
C13 H13 0.9300 . ?
C14 C15 1.350(4) . ?
C14 N4 1.369(4) . ?
C14 H14 0.9300 . ?
C15 N3 1.382(3) . ?
C15 H15 0.9300 . ?
C16 N6 1.308(3) . ?
C16 N5 1.354(3) . ?
C16 H16 0.9300 . ?
C17 C18 1.347(4) . ?
C17 N6 1.369(4) . ?
C17 H17 0.9300 . ?
C18 N5 1.378(3) . ?
C18 H18 0.9300 . ?

loop_
_cod_related_entry_id
_cod_related_entry_database
_cod_related_entry_code
1 ChemSpider 30660720
